data_1567397
loop_
_publ_author_name
'Ren, Xinkun'
'Chandgude, Ajay L.'
'Carminati, Daniela M.'
'Shen, Zhuofan'
'Khare, Sagar D.'
'Fasan, Rudi'

_publ_section_title
;
 Highly stereoselective and enantiodivergent synthesis of
 cyclopropylphosphonates with engineered carbene transferases
;
_journal_issue 29
_journal_name_full 'Chemical Science'
_journal_page_first 8550
_journal_page_last 8556
_journal_paper_doi 10.1039/D2SC01965E
_journal_volume 13
_journal_year 2022
_chemical_absolute_configuration ad
_chemical_formula_moiety 'C18 H21 O4 P, 3(H2 O)'
_chemical_formula_sum 'C18 H27 O7 P'
_chemical_formula_weight 386.36
_space_group_crystal_system orthorhombic
_space_group_IT_number 19
_space_group_name_Hall 'P 2ac 2ab'
_space_group_name_H-M_alt 'P 21 21 21'
_atom_sites_solution_hydrogens mixed
_atom_sites_solution_primary dual
_atom_sites_solution_secondary difmap
_audit_creation_date 2021-06-09
_audit_creation_method
;
Olex2 1.3-ac4
(compiled 2020.11.27 svn.r5f609507 for Rigaku Oxford Diffraction, GUI svn.r6214)
;
_audit_update_record
;
2021-08-25 deposited with the CCDC.	2022-05-09 downloaded from the CCDC.
;
_cell_angle_alpha 90
_cell_angle_beta 90
_cell_angle_gamma 90
_cell_formula_units_Z 4
_cell_length_a 6.38640(10)
_cell_length_b 7.84160(10)
_cell_length_c 39.8125(7)
_cell_measurement_reflns_used 12722
_cell_measurement_temperature 100.00(10)
_cell_measurement_theta_max 77.1890
_cell_measurement_theta_min 2.3000
_cell_volume 1993.79(5)
_computing_cell_refinement 'CrysAlisPro 1.171.41.110a (Rigaku OD, 2021)'
_computing_data_collection 'CrysAlisPro 1.171.41.110a (Rigaku OD, 2021)'
_computing_data_reduction 'CrysAlisPro 1.171.41.110a (Rigaku OD, 2021)'
_computing_molecular_graphics 'Olex2 1.3-ac4 (Dolomanov et al., 2009)'
_computing_publication_material 'Olex2 1.3-ac4 (Dolomanov et al., 2009)'
_computing_structure_refinement 'SHELXL 2018/3 (Sheldrick, 2015b)'
_computing_structure_solution 'SHELXT 2018/2 (Sheldrick, 2015a)'
_diffrn_ambient_environment N~2~
_diffrn_ambient_temperature 100.00(10)
_diffrn_detector 'Hybrid Pixel Array Detector'
_diffrn_detector_area_resol_mean 10.0000
_diffrn_detector_type HyPix
_diffrn_measured_fraction_theta_full 1.000
_diffrn_measured_fraction_theta_max 0.994
_diffrn_measurement_details
;
List of Runs (angles in degrees, time in seconds):

  # Type    Start    End  Width  t~exp~   \w     \q     \k     \f   Frames
#--------------------------------------------------------------------------
  1  \w   -122.00 -42.00   0.50    0.97    --  -49.87 -22.00 159.00  160
  2  \w   -156.00 -78.00   0.50    3.89    --  -84.25-112.00 -33.00  156
  3  \w    100.00 178.00   0.50    3.89    --  105.75 110.00 153.00  156
  4  \w     34.00 112.00   0.50    3.89    --  105.75-112.00 -33.00  156
  5  \w     97.00 178.00   0.50    3.89    --  105.75  22.00 -34.00  162
  6  \w    -30.00  22.00   0.50    0.97    --  -49.87  38.00 -30.00  104
  7  \w    -22.00   5.00   0.50    0.97    --   49.87 -19.00  30.00   54
  8  \w    -22.00   5.00   0.50    0.97    --   49.87 -19.00-150.00   54
  9  \w    -42.00 -12.00   0.50    3.89    --  -84.25  45.00-150.00   60
 10  \w     34.00 116.00   0.50    3.89    --  105.75-125.00-150.00  164
 11  \w     34.00 127.00   0.50    3.89    --  105.75 -77.00-180.00  186
 12  \w     34.00 116.00   0.50    3.89    --  105.75-125.00  90.00  164
 13  \w     34.00 127.00   0.50    3.89    --  105.75 -77.00 -30.00  186
 14  \w     34.00  87.00   0.50    3.89    --  105.75 -61.00 -60.00  106
 15  \w     98.00 164.00   0.50    3.89    --  105.75  15.00 -90.00  132
 16  \w     34.00  87.00   0.50    3.89    --  105.75 -61.00  30.00  106
 17  \w     34.00  87.00   0.50    3.89    --  105.75 -61.00-150.00  106
 18  \w     34.00  87.00   0.50    3.89    --  105.75 -61.00 -90.00  106
 19  \w     34.00  87.00   0.50    3.89    --  105.75 -61.00 -30.00  106
 20  \w   -121.00 -37.00   0.50    0.97    --  -49.87 -57.00  60.00  168
 21  \w   -121.00 -37.00   0.50    0.97    --  -49.87 -57.00 -30.00  168
 22  \w     29.00 121.00   0.50    0.97    --   49.87  77.00 150.00  184
 23  \w     98.00 164.00   0.50    3.89    --  105.75  15.00 150.00  132
 24  \w     98.00 164.00   0.50    3.89    --  105.75  15.00  90.00  132
;
_diffrn_measurement_device 'four-circle diffractometer'
_diffrn_measurement_device_type 'XtaLAB Synergy, Dualflex, HyPix'
_diffrn_measurement_method '\w scans'
_diffrn_orient_matrix_type 'CrysAlisPro convention (1999,Acta A55,543-557)'
_diffrn_orient_matrix_UB_11 0.2303857000
_diffrn_orient_matrix_UB_12 0.0261159000
_diffrn_orient_matrix_UB_13 0.0102056000
_diffrn_orient_matrix_UB_21 0.0539256000
_diffrn_orient_matrix_UB_22 0.0508085000
_diffrn_orient_matrix_UB_23 -0.0363644000
_diffrn_orient_matrix_UB_31 -0.0466362000
_diffrn_orient_matrix_UB_32 0.1880261000
_diffrn_orient_matrix_UB_33 0.0084078000
_diffrn_radiation_monochromator mirror
_diffrn_radiation_probe x-ray
_diffrn_radiation_type 'Cu K\a'
_diffrn_radiation_wavelength 1.54184
_diffrn_reflns_av_R_equivalents 0.0536
_diffrn_reflns_av_unetI/netI 0.0313
_diffrn_reflns_Laue_measured_fraction_full 1.000
_diffrn_reflns_Laue_measured_fraction_max 0.994
_diffrn_reflns_limit_h_max 8
_diffrn_reflns_limit_h_min -7
_diffrn_reflns_limit_k_max 9
_diffrn_reflns_limit_k_min -7
_diffrn_reflns_limit_l_max 50
_diffrn_reflns_limit_l_min -50
_diffrn_reflns_number 24420
_diffrn_reflns_point_group_measured_fraction_full 1.000
_diffrn_reflns_point_group_measured_fraction_max 0.988
_diffrn_reflns_theta_full 74.504
_diffrn_reflns_theta_max 77.896
_diffrn_reflns_theta_min 2.219
_diffrn_source 'micro-focus sealed X-ray tube'
_diffrn_source_type 'PhotonJet (Cu) X-ray Source'
_exptl_absorpt_coefficient_mu 1.534
_exptl_absorpt_correction_T_max 1.00000
_exptl_absorpt_correction_T_min 0.66158
_exptl_absorpt_correction_type multi-scan
_exptl_absorpt_process_details
;
CrysAlisPro 1.171.41.110a (Rigaku Oxford Diffraction, 2021)
Empirical absorption correction using spherical harmonics,
implemented in SCALE3 ABSPACK scaling algorithm.
;
_exptl_crystal_colour colourless
_exptl_crystal_colour_primary colourless
_exptl_crystal_density_diffrn 1.287
_exptl_crystal_description plate
_exptl_crystal_F_000 824
_exptl_crystal_size_max 0.153
_exptl_crystal_size_mid 0.122
_exptl_crystal_size_min 0.015
_refine_diff_density_max 0.425
_refine_diff_density_min -0.386
_refine_diff_density_rms 0.056
_refine_ls_abs_structure_details
;
 Flack x determined using 1537 quotients [(I+)-(I-)]/[(I+)+(I-)]
 (Parsons, Flack and Wagner, Acta Cryst. B69 (2013) 249-259).
;
_refine_ls_abs_structure_Flack 0.013(12)
_refine_ls_extinction_method none
_refine_ls_goodness_of_fit_ref 1.098
_refine_ls_hydrogen_treatment constr
_refine_ls_matrix_type full
_refine_ls_number_parameters 238
_refine_ls_number_reflns 4187
_refine_ls_number_restraints 0
_refine_ls_restrained_S_all 1.098
_refine_ls_R_factor_all 0.0459
_refine_ls_R_factor_gt 0.0432
_refine_ls_shift/su_max 0.000
_refine_ls_shift/su_mean 0.000
_refine_ls_structure_factor_coef Fsqd
_refine_ls_weighting_details 'w=1/[\s^2^(Fo^2^)+(0.0481P)^2^+1.3066P] where P=(Fo^2^+2Fc^2^)/3'
_refine_ls_weighting_scheme calc
_refine_ls_wR_factor_gt 0.1090
_refine_ls_wR_factor_ref 0.1105
_reflns_Friedel_coverage 0.693
_reflns_Friedel_fraction_full 0.999
_reflns_Friedel_fraction_max 0.981
_reflns_number_gt 3950
_reflns_number_total 4187
_reflns_threshold_expression 'I > 2\s(I)'
_cod_data_source_file d2sc01965e2.cif
_cod_data_source_block fasxr01
_cod_database_code 1567397
_shelx_shelxl_version_number 2018/3
_shelx_space_group_comment
;
The symmetry employed for this shelxl refinement is uniquely defined
by the following loop, which should always be used as a source of
symmetry information in preference to the above space-group names.
They are only intended as comments.
;
_shelx_estimated_absorpt_t_max 0.977
_shelx_estimated_absorpt_t_min 0.799
_reflns_odcompleteness_completeness 99.96
_reflns_odcompleteness_iscentric 1
_reflns_odcompleteness_theta 74.33
_olex2_refinement_description
;
1. Fixed Uiso
 At 1.2 times of:
  All C(H) groups, All C(H,H) groups
 At 1.5 times of:
  All C(H,H,H) groups, All O(H,H) groups
2.a Riding coordinates:
 O5(H5A,H5B), O6(H6A,H6B), O7(H7A,H7B)
2.b Ternary CH refined with riding coordinates:
 C1(H1), C2(H2)
2.c Secondary CH2 refined with riding coordinates:
 C3(H3A,H3B)
2.d Aromatic/amide H refined with riding coordinates:
 C5(H5), C6(H6), C8(H8), C9(H9), C11(H11), C12(H12), C14(H14), C15(H15)
2.e Idealised Me refined as rotating group:
 C16(H16A,H16B,H16C), C17(H17A,H17B,H17C), C18(H18A,H18B,H18C)
;
_olex2_submission_original_sample_id fasxr01
_olex2_submission_special_instructions 'No special instructions were received'
_oxdiff_exptl_absorpt_empirical_details
;
Empirical correction (ABSPACK) includes:
- Absorption correction using spherical harmonics
- Frame scaling
;
_oxdiff_exptl_absorpt_empirical_full_max 1.522
_oxdiff_exptl_absorpt_empirical_full_min 0.625

loop_
_space_group_symop_operation_xyz
'x, y, z'
'-x+1/2, -y, z+1/2'
'-x, y+1/2, -z+1/2'
'x+1/2, -y+1/2, -z'

loop_
_atom_site_label
_atom_site_type_symbol
_atom_site_fract_x
_atom_site_fract_y
_atom_site_fract_z
_atom_site_U_iso_or_equiv
_atom_site_adp_type
_atom_site_occupancy
_atom_site_site_symmetry_order
_atom_site_calc_flag
_atom_site_refinement_flags_posn
_atom_site_refinement_flags_adp
_atom_site_refinement_flags_occupancy
_atom_site_disorder_assembly
_atom_site_disorder_group
P1 P 0.09966(13) 0.57789(10) 0.41371(2) 0.02395(19) Uani 1 1 d . . . . .
O1 O 1.1062(4) 0.6615(3) 0.14421(5) 0.0287(5) Uani 1 1 d . . . . .
O2 O -0.1394(4) 0.6126(3) 0.41976(6) 0.0313(5) Uani 1 1 d . . . . .
O3 O 0.1080(4) 0.3856(3) 0.40445(6) 0.0322(5) Uani 1 1 d . . . . .
O4 O 0.2342(3) 0.6290(3) 0.44225(5) 0.0257(5) Uani 1 1 d . . . . .
C1 C 0.1742(5) 0.6789(4) 0.37569(8) 0.0257(7) Uani 1 1 d . . . . .
H1 H 0.078333 0.664849 0.356025 0.031 Uiso 1 1 calc R U . . .
C2 C 0.4086(5) 0.6856(4) 0.36833(7) 0.0233(6) Uani 1 1 d . . . . .
H2 H 0.499291 0.636543 0.386387 0.028 Uiso 1 1 calc R U . . .
C3 C 0.2913(5) 0.8443(4) 0.37827(9) 0.0278(7) Uani 1 1 d . . . . .
H3A H 0.316772 0.891056 0.401009 0.033 Uiso 1 1 calc R U . . .
H3B H 0.265889 0.931181 0.360686 0.033 Uiso 1 1 calc R U . . .
C4 C 0.4894(5) 0.6613(4) 0.33367(8) 0.0240(6) Uani 1 1 d . . . . .
C5 C 0.6733(5) 0.5689(4) 0.32889(8) 0.0252(6) Uani 1 1 d . . . . .
H5 H 0.735608 0.512291 0.347466 0.030 Uiso 1 1 calc R U . . .
C6 C 0.7669(5) 0.5578(4) 0.29765(8) 0.0255(6) Uani 1 1 d . . . . .
H6 H 0.893552 0.495286 0.295369 0.031 Uiso 1 1 calc R U . . .
C7 C 0.6799(5) 0.6364(4) 0.26924(8) 0.0222(6) Uani 1 1 d . . . . .
C8 C 0.4881(6) 0.7199(5) 0.27394(8) 0.0290(7) Uani 1 1 d . . . . .
H8 H 0.419395 0.768941 0.255105 0.035 Uiso 1 1 calc R U . . .
C9 C 0.3962(6) 0.7329(4) 0.30529(8) 0.0301(7) Uani 1 1 d . . . . .
H9 H 0.266899 0.791675 0.307550 0.036 Uiso 1 1 calc R U . . .
C10 C 0.7907(5) 0.6360(4) 0.23628(8) 0.0222(6) Uani 1 1 d . . . . .
C11 C 0.9729(5) 0.5429(4) 0.23114(8) 0.0281(7) Uani 1 1 d . . . . .
H11 H 1.024419 0.474027 0.248944 0.034 Uiso 1 1 calc R U . . .
C12 C 1.0829(5) 0.5463(4) 0.20102(8) 0.0287(7) Uani 1 1 d . . . . .
H12 H 1.206853 0.480672 0.198427 0.034 Uiso 1 1 calc R U . . .
C13 C 1.0102(5) 0.6462(4) 0.17488(8) 0.0234(6) Uani 1 1 d . . . . .
C14 C 0.8263(5) 0.7396(4) 0.17899(8) 0.0251(7) Uani 1 1 d . . . . .
H14 H 0.773879 0.806415 0.160951 0.030 Uiso 1 1 calc R U . . .
C15 C 0.7201(5) 0.7354(4) 0.20916(8) 0.0247(6) Uani 1 1 d . . . . .
H15 H 0.596241 0.801311 0.211663 0.030 Uiso 1 1 calc R U . . .
C16 C 1.2943(6) 0.5696(5) 0.13908(9) 0.0352(8) Uani 1 1 d . . . . .
H16A H 1.347776 0.592800 0.116464 0.053 Uiso 1 1 calc R U . . .
H16B H 1.266983 0.447207 0.141473 0.053 Uiso 1 1 calc R U . . .
H16C H 1.398458 0.605088 0.155755 0.053 Uiso 1 1 calc R U . . .
C17 C -0.2075(6) 0.7575(5) 0.43955(10) 0.0355(8) Uani 1 1 d . . . . .
H17A H -0.162718 0.863266 0.428580 0.053 Uiso 1 1 calc R U . . .
H17B H -0.145430 0.750928 0.462024 0.053 Uiso 1 1 calc R U . . .
H17C H -0.360545 0.756346 0.441435 0.053 Uiso 1 1 calc R U . . .
C18 C 0.0511(7) 0.2563(5) 0.42896(10) 0.0410(10) Uani 1 1 d . . . . .
H18A H 0.079085 0.142890 0.419639 0.062 Uiso 1 1 calc R U . . .
H18B H -0.098116 0.266386 0.434340 0.062 Uiso 1 1 calc R U . . .
H18C H 0.134024 0.272392 0.449430 0.062 Uiso 1 1 calc R U . . .
O5 O 0.2861(4) 0.9194(4) 0.48044(8) 0.0457(7) Uani 1 1 d . . . . .
H5A H 0.262859 0.832902 0.468728 0.069 Uiso 1 1 d R U . . .
H5B H 0.173359 0.954042 0.488768 0.069 Uiso 1 1 d R U . . .
O6 O 0.4400(4) 0.4370(3) 0.49051(6) 0.0340(6) Uani 1 1 d . . . . .
H6A H 0.381401 0.495980 0.474113 0.051 Uiso 1 1 d R U . . .
H6B H 0.341881 0.409370 0.504703 0.051 Uiso 1 1 d R U . . .
O7 O 0.6068(4) 0.1340(3) 0.46654(7) 0.0406(6) Uani 1 1 d . . . . .
H7A H 0.506318 0.066374 0.470922 0.061 Uiso 1 1 d R U . . .
H7B H 0.571458 0.232234 0.473642 0.061 Uiso 1 1 d R U . . .

loop_
_atom_site_aniso_label
_atom_site_aniso_U_11
_atom_site_aniso_U_22
_atom_site_aniso_U_33
_atom_site_aniso_U_23
_atom_site_aniso_U_13
_atom_site_aniso_U_12
P1 0.0220(4) 0.0257(4) 0.0241(3) -0.0009(3) 0.0001(3) -0.0044(3)
O1 0.0247(11) 0.0309(12) 0.0307(11) 0.0019(9) 0.0041(10) 0.0069(11)
O2 0.0227(12) 0.0388(14) 0.0326(12) -0.0060(10) -0.0006(9) -0.0049(9)
O3 0.0398(13) 0.0276(12) 0.0291(11) -0.0024(9) 0.0056(11) -0.0079(11)
O4 0.0234(11) 0.0272(11) 0.0266(11) -0.0015(9) -0.0014(9) -0.0001(9)
C1 0.0177(14) 0.0309(17) 0.0285(15) 0.0007(13) -0.0016(12) -0.0039(12)
C2 0.0198(14) 0.0227(14) 0.0274(15) 0.0021(11) -0.0019(12) -0.0031(12)
C3 0.0279(17) 0.0211(15) 0.0345(16) 0.0031(13) 0.0028(14) -0.0018(13)
C4 0.0221(15) 0.0194(14) 0.0304(16) 0.0012(12) -0.0031(13) -0.0038(12)
C5 0.0255(15) 0.0231(15) 0.0271(15) 0.0012(12) -0.0057(12) 0.0010(13)
C6 0.0236(15) 0.0228(15) 0.0302(15) 0.0012(12) -0.0026(12) 0.0031(12)
C7 0.0215(14) 0.0179(13) 0.0272(15) -0.0009(12) -0.0032(12) -0.0025(11)
C8 0.0248(16) 0.0333(17) 0.0290(16) 0.0055(13) -0.0025(13) 0.0059(14)
C9 0.0245(16) 0.0329(17) 0.0327(16) 0.0048(13) -0.0007(14) 0.0071(14)
C10 0.0208(15) 0.0179(13) 0.0280(15) -0.0016(11) -0.0040(12) 0.0020(11)
C11 0.0264(16) 0.0256(16) 0.0323(16) 0.0046(13) -0.0040(13) 0.0079(12)
C12 0.0255(16) 0.0277(16) 0.0329(16) 0.0017(13) 0.0002(14) 0.0087(13)
C13 0.0226(15) 0.0201(14) 0.0273(15) -0.0021(12) -0.0015(12) -0.0008(12)
C14 0.0250(16) 0.0230(15) 0.0272(15) 0.0018(12) -0.0028(12) 0.0047(12)
C15 0.0219(16) 0.0211(14) 0.0311(16) 0.0010(12) -0.0018(13) 0.0057(12)
C16 0.0235(17) 0.046(2) 0.0364(18) 0.0004(16) 0.0048(14) 0.0100(16)
C17 0.0261(18) 0.042(2) 0.0385(19) -0.0077(16) -0.0019(15) 0.0018(15)
C18 0.056(3) 0.0305(18) 0.0364(18) 0.0028(15) 0.0028(17) -0.0144(17)
O5 0.0314(14) 0.0356(14) 0.0701(19) -0.0198(13) 0.0100(13) -0.0052(12)
O6 0.0311(14) 0.0280(12) 0.0429(13) 0.0031(11) -0.0093(11) -0.0006(10)
O7 0.0285(13) 0.0334(13) 0.0600(17) -0.0008(12) 0.0068(13) -0.0016(11)

loop_
_atom_type_symbol
_atom_type_description
_atom_type_scat_dispersion_real
_atom_type_scat_dispersion_imag
_atom_type_scat_source
C C 0.0181 0.0091 'International Tables Vol C Tables 4.2.6.8 and 6.1.1.4'
H H 0.0000 0.0000 'International Tables Vol C Tables 4.2.6.8 and 6.1.1.4'
O O 0.0492 0.0322 'International Tables Vol C Tables 4.2.6.8 and 6.1.1.4'
P P 0.2955 0.4335 'International Tables Vol C Tables 4.2.6.8 and 6.1.1.4'

loop_
_geom_angle_atom_site_label_1
_geom_angle_atom_site_label_2
_geom_angle_atom_site_label_3
_geom_angle
_geom_angle_site_symmetry_1
_geom_angle_site_symmetry_3
_geom_angle_publ_flag
O2 P1 C1 108.34(15) . . ?
O3 P1 O2 103.78(14) . . ?
O3 P1 C1 102.82(14) . . ?
O4 P1 O2 113.58(13) . . ?
O4 P1 O3 115.18(14) . . ?
O4 P1 C1 112.23(14) . . ?
C13 O1 C16 117.6(3) . . ?
C17 O2 P1 120.8(2) . . ?
C18 O3 P1 120.6(2) . . ?
P1 C1 H1 117.0 . . ?
C2 C1 P1 116.3(2) . . ?
C2 C1 H1 117.0 . . ?
C3 C1 P1 117.5(2) . . ?
C3 C1 H1 117.0 . . ?
C3 C1 C2 59.7(2) . . ?
C1 C2 H2 114.7 . . ?
C3 C2 C1 59.3(2) . . ?
C3 C2 H2 114.7 . . ?
C4 C2 C1 121.0(3) . . ?
C4 C2 H2 114.7 . . ?
C4 C2 C3 121.5(3) . . ?
C1 C3 C2 61.0(2) . . ?
C1 C3 H3A 117.7 . . ?
C1 C3 H3B 117.7 . . ?
C2 C3 H3A 117.7 . . ?
C2 C3 H3B 117.7 . . ?
H3A C3 H3B 114.8 . . ?
C5 C4 C2 119.1(3) . . ?
C5 C4 C9 117.3(3) . . ?
C9 C4 C2 123.5(3) . . ?
C4 C5 H5 119.3 . . ?
C6 C5 C4 121.3(3) . . ?
C6 C5 H5 119.3 . . ?
C5 C6 H6 119.1 . . ?
C5 C6 C7 121.8(3) . . ?
C7 C6 H6 119.1 . . ?
C6 C7 C10 121.4(3) . . ?
C8 C7 C6 116.3(3) . . ?
C8 C7 C10 122.2(3) . . ?
C7 C8 H8 119.1 . . ?
C9 C8 C7 121.7(3) . . ?
C9 C8 H8 119.1 . . ?
C4 C9 H9 119.3 . . ?
C8 C9 C4 121.4(3) . . ?
C8 C9 H9 119.3 . . ?
C11 C10 C7 121.9(3) . . ?
C11 C10 C15 116.6(3) . . ?
C15 C10 C7 121.5(3) . . ?
C10 C11 H11 118.6 . . ?
C10 C11 C12 122.7(3) . . ?
C12 C11 H11 118.6 . . ?
C11 C12 H12 120.3 . . ?
C13 C12 C11 119.4(3) . . ?
C13 C12 H12 120.3 . . ?
O1 C13 C12 124.7(3) . . ?
O1 C13 C14 115.8(3) . . ?
C12 C13 C14 119.5(3) . . ?
C13 C14 H14 119.9 . . ?
C15 C14 C13 120.3(3) . . ?
C15 C14 H14 119.9 . . ?
C10 C15 H15 119.2 . . ?
C14 C15 C10 121.6(3) . . ?
C14 C15 H15 119.2 . . ?
O1 C16 H16A 109.5 . . ?
O1 C16 H16B 109.5 . . ?
O1 C16 H16C 109.5 . . ?
H16A C16 H16B 109.5 . . ?
H16A C16 H16C 109.5 . . ?
H16B C16 H16C 109.5 . . ?
O2 C17 H17A 109.5 . . ?
O2 C17 H17B 109.5 . . ?
O2 C17 H17C 109.5 . . ?
H17A C17 H17B 109.5 . . ?
H17A C17 H17C 109.5 . . ?
H17B C17 H17C 109.5 . . ?
O3 C18 H18A 109.5 . . ?
O3 C18 H18B 109.5 . . ?
O3 C18 H18C 109.5 . . ?
H18A C18 H18B 109.5 . . ?
H18A C18 H18C 109.5 . . ?
H18B C18 H18C 109.5 . . ?
H5A O5 H5B 109.3 . . ?
H6A O6 H6B 107.7 . . ?
H7A O7 H7B 107.2 . . ?

loop_
_geom_bond_atom_site_label_1
_geom_bond_atom_site_label_2
_geom_bond_distance
_geom_bond_site_symmetry_2
_geom_bond_publ_flag
P1 O2 1.570(2) . ?
P1 O3 1.553(2) . ?
P1 O4 1.480(2) . ?
P1 C1 1.774(3) . ?
O1 C13 1.372(4) . ?
O1 C16 1.416(4) . ?
O2 C17 1.450(4) . ?
O3 C18 1.454(4) . ?
C1 H1 1.0000 . ?
C1 C2 1.526(4) . ?
C1 C3 1.501(4) . ?
C2 H2 1.0000 . ?
C2 C3 1.506(5) . ?
C2 C4 1.486(4) . ?
C3 H3A 0.9900 . ?
C3 H3B 0.9900 . ?
C4 C5 1.393(4) . ?
C4 C9 1.395(4) . ?
C5 H5 0.9500 . ?
C5 C6 1.383(5) . ?
C6 H6 0.9500 . ?
C6 C7 1.403(4) . ?
C7 C8 1.402(5) . ?
C7 C10 1.491(4) . ?
C8 H8 0.9500 . ?
C8 C9 1.383(5) . ?
C9 H9 0.9500 . ?
C10 C11 1.388(4) . ?
C10 C15 1.406(4) . ?
C11 H11 0.9500 . ?
C11 C12 1.390(5) . ?
C12 H12 0.9500 . ?
C12 C13 1.383(4) . ?
C13 C14 1.394(4) . ?
C14 H14 0.9500 . ?
C14 C15 1.380(5) . ?
C15 H15 0.9500 . ?
C16 H16A 0.9800 . ?
C16 H16B 0.9800 . ?
C16 H16C 0.9800 . ?
C17 H17A 0.9800 . ?
C17 H17B 0.9800 . ?
C17 H17C 0.9800 . ?
C18 H18A 0.9800 . ?
C18 H18B 0.9800 . ?
C18 H18C 0.9800 . ?
O5 H5A 0.8366 . ?
O5 H5B 0.8381 . ?
O6 H6A 0.8834 . ?
O6 H6B 0.8710 . ?
O7 H7A 0.8501 . ?
O7 H7B 0.8513 . ?

loop_
_geom_hbond_atom_site_label_D
_geom_hbond_atom_site_label_H
_geom_hbond_atom_site_label_A
_geom_hbond_distance_DH
_geom_hbond_distance_HA
_geom_hbond_distance_DA
_geom_hbond_angle_DHA
_geom_hbond_site_symmetry_A
_geom_hbond_publ_flag
O5 H5A O4 0.84 1.92 2.758(3) 175.1 . yes
O5 H5B O6 0.84 1.91 2.737(4) 171.3 4_466 yes
O6 H6A O4 0.88 1.89 2.772(3) 174.0 . yes
O6 H6B O7 0.87 1.92 2.786(4) 173.8 4_456 yes
O7 H7A O5 0.85 1.86 2.707(4) 179.8 1_545 yes
O7 H7B O6 0.85 1.93 2.773(4) 169.3 . yes

loop_
_geom_torsion_atom_site_label_1
_geom_torsion_atom_site_label_2
_geom_torsion_atom_site_label_3
_geom_torsion_atom_site_label_4
_geom_torsion
_geom_torsion_site_symmetry_1
_geom_torsion_site_symmetry_2
_geom_torsion_site_symmetry_3
_geom_torsion_site_symmetry_4
_geom_torsion_publ_flag
P1 C1 C2 C3 -107.9(3) . . . . ?
P1 C1 C2 C4 141.4(3) . . . . ?
P1 C1 C3 C2 105.9(3) . . . . ?
O1 C13 C14 C15 -178.7(3) . . . . ?
O2 P1 O3 C18 -65.5(3) . . . . ?
O2 P1 C1 C2 170.1(2) . . . . ?
O2 P1 C1 C3 102.3(3) . . . . ?
O3 P1 O2 C17 158.9(3) . . . . ?
O3 P1 C1 C2 -80.5(3) . . . . ?
O3 P1 C1 C3 -148.3(3) . . . . ?
O4 P1 O2 C17 33.1(3) . . . . ?
O4 P1 O3 C18 59.3(3) . . . . ?
O4 P1 C1 C2 43.8(3) . . . . ?
O4 P1 C1 C3 -23.9(3) . . . . ?
C1 P1 O2 C17 -92.3(3) . . . . ?
C1 P1 O3 C18 -178.3(3) . . . . ?
C1 C2 C4 C5 -141.3(3) . . . . ?
C1 C2 C4 C9 41.7(5) . . . . ?
C2 C4 C5 C6 -173.1(3) . . . . ?
C2 C4 C9 C8 173.9(3) . . . . ?
C3 C1 C2 C4 -110.7(3) . . . . ?
C3 C2 C4 C5 147.9(3) . . . . ?
C3 C2 C4 C9 -29.1(5) . . . . ?
C4 C2 C3 C1 109.8(3) . . . . ?
C4 C5 C6 C7 -1.1(5) . . . . ?
C5 C4 C9 C8 -3.2(5) . . . . ?
C5 C6 C7 C8 -2.9(5) . . . . ?
C5 C6 C7 C10 174.9(3) . . . . ?
C6 C7 C8 C9 3.8(5) . . . . ?
C6 C7 C10 C11 7.1(5) . . . . ?
C6 C7 C10 C15 -170.4(3) . . . . ?
C7 C8 C9 C4 -0.8(5) . . . . ?
C7 C10 C11 C12 -177.4(3) . . . . ?
C7 C10 C15 C14 177.8(3) . . . . ?
C8 C7 C10 C11 -175.3(3) . . . . ?
C8 C7 C10 C15 7.2(5) . . . . ?
C9 C4 C5 C6 4.1(5) . . . . ?
C10 C7 C8 C9 -174.0(3) . . . . ?
C10 C11 C12 C13 0.1(5) . . . . ?
C11 C10 C15 C14 0.2(5) . . . . ?
C11 C12 C13 O1 179.2(3) . . . . ?
C11 C12 C13 C14 -1.0(5) . . . . ?
C12 C13 C14 C15 1.4(5) . . . . ?
C13 C14 C15 C10 -1.0(5) . . . . ?
C15 C10 C11 C12 0.3(5) . . . . ?
C16 O1 C13 C12 -0.6(5) . . . . ?
C16 O1 C13 C14 179.6(3) . . . . ?
